data_7708845
loop_
_publ_author_name
'Ornelas, Alfredo'
'Arias-Ugarte, Renzo'
'Metta-Maga\~na, Alejandro J'
'Sharma, Hemant K.'
'Pannell, Keith H.'

_publ_section_title
;
 Hypercoordinated eka-tin materials with dangling aryl-methoxy and
 -methylthio ligands exhibiting intramolecular secondary bonding and aryl
 bond stabilization in reactions with organotin chlorides.
;
_journal_issue 44
_journal_name_full 'Dalton transactions (Cambridge, England : 2003)'
_journal_page_first 16084
_journal_page_last 16091
_journal_paper_doi 10.1039/d1dt02781f
_journal_volume 50
_journal_year 2021
_chemical_formula_moiety 'C20 H19 Cl Pb S'
_chemical_formula_sum 'C20 H19 Cl Pb S'
_chemical_formula_weight 534.05
_space_group_crystal_system monoclinic
_space_group_IT_number 14
_space_group_name_Hall '-P 2ybc'
_space_group_name_H-M_alt 'P 1 21/c 1'
_atom_sites_solution_hydrogens geom
_atom_sites_solution_primary other
_atom_sites_solution_secondary difmap
_audit_creation_method SHELXL-2014/6
_audit_update_record
;
2021-06-01 deposited with the CCDC.	2021-10-22 downloaded from the CCDC.
;
_cell_angle_alpha 90
_cell_angle_beta 92.932(6)
_cell_angle_gamma 90
_cell_formula_units_Z 4
_cell_length_a 13.928(5)
_cell_length_b 12.570(4)
_cell_length_c 11.100(4)
_cell_measurement_reflns_used 4176
_cell_measurement_temperature 296(2)
_cell_measurement_theta_max 23.023
_cell_measurement_theta_min 2.449
_cell_volume 1940.8(12)
_computing_cell_refinement 'Bruker SAINT'
_computing_data_collection 'Bruker APEX2'
_computing_data_reduction 'Bruker SAINT'
_computing_molecular_graphics 'Bruker SHELXTL'
_computing_publication_material 'Bruker SHELXTL'
_computing_structure_refinement SHELXL-2014
_computing_structure_solution SHELXS-97
_diffrn_ambient_temperature 296(2)
_diffrn_measured_fraction_theta_full 0.997
_diffrn_measured_fraction_theta_max 0.978
_diffrn_measurement_device_type 'Bruker SMART APEX CCD'
_diffrn_measurement_method '\w and \f scans'
_diffrn_radiation_type MoK\a
_diffrn_radiation_wavelength 0.71073
_diffrn_reflns_av_R_equivalents 0.0741
_diffrn_reflns_av_unetI/netI 0.0790
_diffrn_reflns_Laue_measured_fraction_full 0.997
_diffrn_reflns_Laue_measured_fraction_max 0.978
_diffrn_reflns_limit_h_max 17
_diffrn_reflns_limit_h_min -18
_diffrn_reflns_limit_k_max 16
_diffrn_reflns_limit_k_min -16
_diffrn_reflns_limit_l_max 14
_diffrn_reflns_limit_l_min -14
_diffrn_reflns_number 20624
_diffrn_reflns_point_group_measured_fraction_full 0.997
_diffrn_reflns_point_group_measured_fraction_max 0.978
_diffrn_reflns_theta_full 25.242
_diffrn_reflns_theta_max 28.548
_diffrn_reflns_theta_min 1.464
_diffrn_source 'fine-focus X-ray tube'
_exptl_absorpt_coefficient_mu 8.935
_exptl_absorpt_correction_T_max 1.326
_exptl_absorpt_correction_T_min 0.876
_exptl_absorpt_correction_type multi-scan
_exptl_absorpt_process_details SADABS
_exptl_crystal_colour colorless
_exptl_crystal_density_diffrn 1.828
_exptl_crystal_density_method 'Not measured'
_exptl_crystal_description Plates
_exptl_crystal_F_000 1016
_exptl_crystal_size_max 0.452
_exptl_crystal_size_mid 0.319
_exptl_crystal_size_min 0.045
_exptl_transmission_factor_max 0.7457
_exptl_transmission_factor_min 0.4913
_refine_diff_density_max 1.601
_refine_diff_density_min -0.848
_refine_diff_density_rms 0.154
_refine_ls_extinction_method none
_refine_ls_goodness_of_fit_ref 0.977
_refine_ls_hydrogen_treatment constr
_refine_ls_matrix_type full
_refine_ls_number_parameters 209
_refine_ls_number_reflns 4835
_refine_ls_number_restraints 0
_refine_ls_restrained_S_all 0.977
_refine_ls_R_factor_all 0.0932
_refine_ls_R_factor_gt 0.0443
_refine_ls_shift/su_max 0.001
_refine_ls_shift/su_mean 0.000
_refine_ls_structure_factor_coef Fsqd
_refine_ls_weighting_details 'w=1/[\s^2^(Fo^2^)+(0.0431P)^2^] where P=(Fo^2^+2Fc^2^)/3'
_refine_ls_weighting_scheme calc
_refine_ls_wR_factor_gt 0.0833
_refine_ls_wR_factor_ref 0.0990
_reflns_Friedel_coverage 0.000
_reflns_number_gt 2987
_reflns_number_total 4835
_reflns_threshold_expression 'I > 2\s(I)'
_cod_data_source_file d1dt02781f2.cif
_cod_data_source_block 1571KP_0mSa_a
_cod_original_cell_volume 1940.8(11)
_cod_original_sg_symbol_H-M 'P 21/c'
_cod_database_code 7708845
_shelx_space_group_comment
;
The symmetry employed for this shelxl refinement is uniquely defined
by the following loop, which should always be used as a source of
symmetry information in preference to the above space-group names.
They are only intended as comments.
;
_shelxl_version_number 2014/6

loop_
_space_group_symop_operation_xyz
'x, y, z'
'-x, y+1/2, -z+1/2'
'-x, -y, -z'
'x, -y-1/2, z-1/2'

loop_
_atom_site_label
_atom_site_type_symbol
_atom_site_fract_x
_atom_site_fract_y
_atom_site_fract_z
_atom_site_U_iso_or_equiv
_atom_site_adp_type
_atom_site_occupancy
_atom_site_site_symmetry_order
_atom_site_calc_flag
_atom_site_refinement_flags_posn
_atom_site_refinement_flags_adp
_atom_site_refinement_flags_occupancy
_atom_site_disorder_assembly
_atom_site_disorder_group
Pb1 Pb 0.73849(2) 0.59938(2) 0.29724(2) 0.04226(10) Uani 1 1 d . . . . .
Cl1 Cl 0.76011(13) 0.49725(15) 0.09685(15) 0.0516(5) Uani 1 1 d . . . . .
S1 S 0.67478(15) 0.70715(17) 0.52485(18) 0.0568(5) Uani 1 1 d . . . . .
C1 C 0.5818(5) 0.6240(5) 0.2667(6) 0.0395(17) Uani 1 1 d . . . . .
C2 C 0.5333(5) 0.6966(6) 0.3364(7) 0.0508(19) Uani 1 1 d . . . . .
C3 C 0.4337(6) 0.7032(7) 0.3210(8) 0.069(2) Uani 1 1 d . . . . .
H3 H 0.4005 0.7500 0.3686 0.082 Uiso 1 1 calc R U . . .
C4 C 0.3837(6) 0.6425(8) 0.2377(9) 0.071(3) Uani 1 1 d . . . . .
H4 H 0.3172 0.6483 0.2284 0.085 Uiso 1 1 calc R U . . .
C5 C 0.4324(6) 0.5725(7) 0.1673(8) 0.062(2) Uani 1 1 d . . . . .
H5 H 0.3987 0.5317 0.1094 0.074 Uiso 1 1 calc R U . . .
C6 C 0.5305(5) 0.5627(6) 0.1822(7) 0.0497(19) Uani 1 1 d . . . . .
H6 H 0.5627 0.5145 0.1351 0.060 Uiso 1 1 calc R U . . .
C7 C 0.5844(6) 0.7704(6) 0.4272(8) 0.067(2) Uani 1 1 d . . . . .
H7A H 0.5367 0.8024 0.4767 0.080 Uiso 1 1 calc R U . . .
H7B H 0.6144 0.8273 0.3837 0.080 Uiso 1 1 calc R U . . .
C8 C 0.6060(8) 0.6032(7) 0.5907(8) 0.088(3) Uani 1 1 d . . . . .
H8A H 0.5514 0.6336 0.6275 0.132 Uiso 1 1 calc R U . . .
H8B H 0.6454 0.5666 0.6508 0.132 Uiso 1 1 calc R U . . .
H8C H 0.5844 0.5539 0.5291 0.132 Uiso 1 1 calc R U . . .
C9 C 0.7832(5) 0.4670(6) 0.4183(6) 0.0451(17) Uani 1 1 d . . . . .
C10 C 0.7430(5) 0.3677(6) 0.4012(7) 0.057(2) Uani 1 1 d . . . . .
H10 H 0.6985 0.3561 0.3373 0.068 Uiso 1 1 calc R U . . .
C11 C 0.7688(6) 0.2853(7) 0.4788(8) 0.067(2) Uani 1 1 d . . . . .
H11 H 0.7425 0.2179 0.4673 0.081 Uiso 1 1 calc R U . . .
C12 C 0.8341(6) 0.3050(8) 0.5735(8) 0.072(2) Uani 1 1 d . . . . .
H12 H 0.8522 0.2501 0.6261 0.086 Uiso 1 1 calc R U . . .
C13 C 0.8726(7) 0.4038(8) 0.5912(9) 0.080(3) Uani 1 1 d . . . . .
H13 H 0.9158 0.4162 0.6564 0.096 Uiso 1 1 calc R U . . .
C14 C 0.8477(6) 0.4849(7) 0.5131(8) 0.068(2) Uani 1 1 d . . . . .
H14 H 0.8747 0.5520 0.5246 0.081 Uiso 1 1 calc R U . . .
C15 C 0.8495(5) 0.7230(6) 0.2756(6) 0.0484(19) Uani 1 1 d . . . . .
C16 C 0.9150(5) 0.7097(8) 0.1883(8) 0.067(2) Uani 1 1 d . . . . .
H16 H 0.9118 0.6512 0.1371 0.080 Uiso 1 1 calc R U . . .
C17 C 0.9867(6) 0.7867(11) 0.1787(10) 0.090(4) Uani 1 1 d . . . . .
H17 H 1.0314 0.7788 0.1199 0.108 Uiso 1 1 calc R U . . .
C18 C 0.9929(7) 0.8737(10) 0.2537(11) 0.096(4) Uani 1 1 d . . . . .
H18 H 1.0414 0.9239 0.2463 0.115 Uiso 1 1 calc R U . . .
C19 C 0.9281(7) 0.8850(8) 0.3377(10) 0.088(3) Uani 1 1 d . . . . .
H19 H 0.9323 0.9434 0.3891 0.105 Uiso 1 1 calc R U . . .
C20 C 0.8550(6) 0.8121(7) 0.3501(8) 0.074(3) Uani 1 1 d . . . . .
H20 H 0.8098 0.8225 0.4078 0.089 Uiso 1 1 calc R U . . .

loop_
_atom_site_aniso_label
_atom_site_aniso_U_11
_atom_site_aniso_U_22
_atom_site_aniso_U_33
_atom_site_aniso_U_23
_atom_site_aniso_U_13
_atom_site_aniso_U_12
Pb1 0.04668(17) 0.04326(16) 0.03671(16) -0.00122(15) 0.00091(11) 0.00041(14)
Cl1 0.0630(12) 0.0537(11) 0.0377(10) -0.0146(9) -0.0003(9) 0.0153(9)
S1 0.0741(13) 0.0553(12) 0.0414(11) -0.0088(10) 0.0057(10) -0.0083(11)
C1 0.053(4) 0.039(4) 0.027(4) 0.012(3) 0.006(3) -0.001(3)
C2 0.053(5) 0.055(5) 0.044(4) 0.004(4) 0.002(4) 0.007(4)
C3 0.057(5) 0.069(6) 0.081(6) 0.001(6) 0.015(5) 0.010(5)
C4 0.045(5) 0.079(6) 0.087(7) 0.029(6) -0.010(5) 0.008(5)
C5 0.061(5) 0.062(6) 0.061(6) 0.014(5) -0.014(4) -0.013(4)
C6 0.052(5) 0.045(4) 0.051(5) 0.010(4) -0.004(4) -0.003(3)
C7 0.084(6) 0.056(5) 0.061(6) -0.009(5) 0.016(5) 0.011(4)
C8 0.136(9) 0.076(7) 0.054(6) 0.012(5) 0.027(6) -0.021(6)
C9 0.052(4) 0.042(4) 0.041(4) 0.006(4) 0.005(3) 0.003(3)
C10 0.063(5) 0.058(5) 0.049(5) 0.004(4) -0.007(4) -0.010(4)
C11 0.069(6) 0.051(5) 0.082(7) 0.021(5) 0.007(5) -0.007(4)
C12 0.081(6) 0.074(6) 0.059(6) 0.020(5) -0.004(5) 0.021(5)
C13 0.087(7) 0.081(7) 0.068(6) 0.005(6) -0.033(5) -0.005(6)
C14 0.074(6) 0.057(5) 0.070(6) 0.003(5) -0.026(5) -0.003(4)
C15 0.045(4) 0.061(5) 0.039(4) 0.011(4) -0.002(3) -0.009(4)
C16 0.052(5) 0.088(7) 0.061(6) 0.019(5) 0.012(4) 0.005(5)
C17 0.045(5) 0.142(11) 0.084(8) 0.049(8) 0.015(5) -0.001(6)
C18 0.067(7) 0.129(11) 0.090(9) 0.043(8) -0.013(6) -0.039(7)
C19 0.093(7) 0.093(8) 0.077(7) 0.009(6) -0.004(6) -0.055(6)
C20 0.085(6) 0.073(6) 0.066(6) -0.009(5) 0.012(5) -0.025(5)

loop_
_atom_type_symbol
_atom_type_description
_atom_type_scat_dispersion_real
_atom_type_scat_dispersion_imag
_atom_type_scat_source
C C 0.0033 0.0016 'International Tables Vol C Tables 4.2.6.8 and 6.1.1.4'
S S 0.1246 0.1234 'International Tables Vol C Tables 4.2.6.8 and 6.1.1.4'
Cl Cl 0.1484 0.1585 'International Tables Vol C Tables 4.2.6.8 and 6.1.1.4'
Pb Pb -3.3944 10.1111 'International Tables Vol C Tables 4.2.6.8 and 6.1.1.4'
H H 0.0000 0.0000 'International Tables Vol C Tables 4.2.6.8 and 6.1.1.4'

loop_
_geom_angle_atom_site_label_1
_geom_angle_atom_site_label_2
_geom_angle_atom_site_label_3
_geom_angle
_geom_angle_site_symmetry_1
_geom_angle_site_symmetry_3
_geom_angle_publ_flag
C9 Pb1 C15 114.7(3) . . ?
C9 Pb1 C1 116.3(2) . . ?
C15 Pb1 C1 125.0(2) . . ?
C9 Pb1 Cl1 96.14(19) . . ?
C15 Pb1 Cl1 98.1(2) . . ?
C1 Pb1 Cl1 95.44(18) . . ?
C9 Pb1 S1 85.14(19) . . ?
C15 Pb1 S1 90.7(2) . . ?
C1 Pb1 S1 74.76(18) . . ?
Cl1 Pb1 S1 169.50(6) . . ?
C8 S1 C7 101.2(5) . . ?
C8 S1 Pb1 101.5(3) . . ?
C7 S1 Pb1 85.5(3) . . ?
C2 C1 C6 119.6(7) . . ?
C2 C1 Pb1 120.6(5) . . ?
C6 C1 Pb1 119.7(5) . . ?
C1 C2 C3 118.6(7) . . ?
C1 C2 C7 123.0(7) . . ?
C3 C2 C7 118.4(7) . . ?
C4 C3 C2 121.5(8) . . ?
C4 C3 H3 119.3 . . ?
C2 C3 H3 119.3 . . ?
C3 C4 C5 119.6(8) . . ?
C3 C4 H4 120.2 . . ?
C5 C4 H4 120.2 . . ?
C6 C5 C4 120.3(8) . . ?
C6 C5 H5 119.9 . . ?
C4 C5 H5 119.9 . . ?
C5 C6 C1 120.5(8) . . ?
C5 C6 H6 119.8 . . ?
C1 C6 H6 119.8 . . ?
C2 C7 S1 114.7(5) . . ?
C2 C7 H7A 108.6 . . ?
S1 C7 H7A 108.6 . . ?
C2 C7 H7B 108.6 . . ?
S1 C7 H7B 108.6 . . ?
H7A C7 H7B 107.6 . . ?
S1 C8 H8A 109.5 . . ?
S1 C8 H8B 109.5 . . ?
H8A C8 H8B 109.5 . . ?
S1 C8 H8C 109.5 . . ?
H8A C8 H8C 109.5 . . ?
H8B C8 H8C 109.5 . . ?
C14 C9 C10 120.1(7) . . ?
C14 C9 Pb1 119.9(6) . . ?
C10 C9 Pb1 119.9(5) . . ?
C9 C10 C11 120.1(7) . . ?
C9 C10 H10 119.9 . . ?
C11 C10 H10 119.9 . . ?
C12 C11 C10 118.8(8) . . ?
C12 C11 H11 120.6 . . ?
C10 C11 H11 120.6 . . ?
C13 C12 C11 120.9(8) . . ?
C13 C12 H12 119.6 . . ?
C11 C12 H12 119.6 . . ?
C12 C13 C14 120.1(8) . . ?
C12 C13 H13 120.0 . . ?
C14 C13 H13 120.0 . . ?
C9 C14 C13 119.9(8) . . ?
C9 C14 H14 120.0 . . ?
C13 C14 H14 120.0 . . ?
C16 C15 C20 119.9(8) . . ?
C16 C15 Pb1 118.9(6) . . ?
C20 C15 Pb1 121.2(6) . . ?
C15 C16 C17 118.2(10) . . ?
C15 C16 H16 120.9 . . ?
C17 C16 H16 120.9 . . ?
C18 C17 C16 121.8(10) . . ?
C18 C17 H17 119.1 . . ?
C16 C17 H17 119.1 . . ?
C19 C18 C17 118.8(10) . . ?
C19 C18 H18 120.6 . . ?
C17 C18 H18 120.6 . . ?
C18 C19 C20 121.8(11) . . ?
C18 C19 H19 119.1 . . ?
C20 C19 H19 119.1 . . ?
C19 C20 C15 119.5(9) . . ?
C19 C20 H20 120.3 . . ?
C15 C20 H20 120.3 . . ?

loop_
_geom_bond_atom_site_label_1
_geom_bond_atom_site_label_2
_geom_bond_distance
_geom_bond_site_symmetry_2
_geom_bond_publ_flag
Pb1 C9 2.209(7) . ?
Pb1 C15 2.214(7) . ?
Pb1 C1 2.213(7) . ?
Pb1 Cl1 2.5991(18) . ?
Pb1 S1 3.039(2) . ?
S1 C8 1.798(9) . ?
S1 C7 1.804(8) . ?
C1 C2 1.392(9) . ?
C1 C6 1.385(9) . ?
C2 C3 1.392(10) . ?
C2 C7 1.519(10) . ?
C3 C4 1.361(12) . ?
C3 H3 0.9300 . ?
C4 C5 1.378(12) . ?
C4 H4 0.9300 . ?
C5 C6 1.373(10) . ?
C5 H5 0.9300 . ?
C6 H6 0.9300 . ?
C7 H7A 0.9700 . ?
C7 H7B 0.9700 . ?
C8 H8A 0.9600 . ?
C8 H8B 0.9600 . ?
C8 H8C 0.9600 . ?
C9 C14 1.367(9) . ?
C9 C10 1.376(10) . ?
C10 C11 1.383(10) . ?
C10 H10 0.9300 . ?
C11 C12 1.377(11) . ?
C11 H11 0.9300 . ?
C12 C13 1.363(12) . ?
C12 H12 0.9300 . ?
C13 C14 1.372(11) . ?
C13 H13 0.9300 . ?
C14 H14 0.9300 . ?
C15 C16 1.375(10) . ?
C15 C20 1.392(11) . ?
C16 C17 1.399(12) . ?
C16 H16 0.9300 . ?
C17 C18 1.375(14) . ?
C17 H17 0.9300 . ?
C18 C19 1.339(14) . ?
C18 H18 0.9300 . ?
C19 C20 1.381(11) . ?
C19 H19 0.9300 . ?
C20 H20 0.9300 . ?

loop_
_geom_torsion_atom_site_label_1
_geom_torsion_atom_site_label_2
_geom_torsion_atom_site_label_3
_geom_torsion_atom_site_label_4
_geom_torsion
_geom_torsion_site_symmetry_1
_geom_torsion_site_symmetry_2
_geom_torsion_site_symmetry_3
_geom_torsion_site_symmetry_4
_geom_torsion_publ_flag
C6 C1 C2 C3 1.7(11) . . . . ?
Pb1 C1 C2 C3 -174.8(6) . . . . ?
C6 C1 C2 C7 -177.2(7) . . . . ?
Pb1 C1 C2 C7 6.3(9) . . . . ?
C1 C2 C3 C4 -1.7(13) . . . . ?
C7 C2 C3 C4 177.3(8) . . . . ?
C2 C3 C4 C5 0.3(14) . . . . ?
C3 C4 C5 C6 1.0(13) . . . . ?
C4 C5 C6 C1 -1.0(12) . . . . ?
C2 C1 C6 C5 -0.4(10) . . . . ?
Pb1 C1 C6 C5 176.1(5) . . . . ?
C1 C2 C7 S1 -46.3(9) . . . . ?
C3 C2 C7 S1 134.7(7) . . . . ?
C8 S1 C7 C2 -56.2(7) . . . . ?
Pb1 S1 C7 C2 44.6(6) . . . . ?
C14 C9 C10 C11 -0.9(12) . . . . ?
Pb1 C9 C10 C11 -178.2(6) . . . . ?
C9 C10 C11 C12 0.7(13) . . . . ?
C10 C11 C12 C13 0.3(14) . . . . ?
C11 C12 C13 C14 -1.1(16) . . . . ?
C10 C9 C14 C13 0.1(13) . . . . ?
Pb1 C9 C14 C13 177.4(7) . . . . ?
C12 C13 C14 C9 0.9(15) . . . . ?
C20 C15 C16 C17 0.9(12) . . . . ?
Pb1 C15 C16 C17 -177.8(6) . . . . ?
C15 C16 C17 C18 0.2(14) . . . . ?
C16 C17 C18 C19 -0.4(16) . . . . ?
C17 C18 C19 C20 -0.5(16) . . . . ?
C18 C19 C20 C15 1.6(15) . . . . ?
C16 C15 C20 C19 -1.8(13) . . . . ?
Pb1 C15 C20 C19 176.9(7) . . . . ?
